data_7038998
loop_
_publ_author_name
'Saritha, A.'
'Raju, B.'
'Narsimhulu, M.'
'Rao, D. Narayana'
'Raghavaiah, P.'
'Hussain, K. A.'

_publ_section_title
;
 A novel blue luminescent material Na2[Co(C2O4)2(H2O)2]&#x00B7;6H2O:
 synthesis, structure, luminescence and magnetic properties.
;
_journal_issue 20
_journal_name_full 'Dalton transactions (Cambridge, England : 2003)'
_journal_page_first 8500
_journal_page_last 8505
_journal_paper_doi 10.1039/c6dt01185c
_journal_volume 45
_journal_year 2016
_chemical_formula_moiety 'C4 H8 Co Na2 O14, 2(H2O)'
_chemical_formula_sum 'C4 H12 Co Na2 O16'
_chemical_formula_weight 421.041
_chemical_name_systematic
; 
 ? 
;
_space_group_IT_number 2
_symmetry_cell_setting triclinic
_symmetry_space_group_name_Hall '-P 1'
_symmetry_space_group_name_H-M 'P -1'
_atom_sites_solution_hydrogens geom
_atom_sites_solution_primary direct
_atom_sites_solution_secondary difmap
_audit_creation_method SHELXL-97
_audit_update_record
;
2015-05-15 deposited with the CCDC.
2016-04-11 downloaded from the CCDC.
;
_cell_angle_alpha 86.786(3)
_cell_angle_beta 67.652(3)
_cell_angle_gamma 89.192(3)
_cell_formula_units_Z 1
_cell_length_a 6.7969(6)
_cell_length_b 6.9292(6)
_cell_length_c 8.8126(8)
_cell_measurement_reflns_used 9966
_cell_measurement_temperature 296(2)
_cell_measurement_theta_max 27.96
_cell_measurement_theta_min 2.50
_cell_volume 383.26(6)
_computing_cell_refinement 'Bruker SAINT'
_computing_data_collection 'Bruker APEX2'
_computing_data_reduction 'Bruker SAINT'
_computing_molecular_graphics 'Bruker SHELXTL'
_computing_publication_material 'Bruker SHELXTL'
_computing_structure_refinement 'SHELXL-2013 (Sheldrick 2013)'
_computing_structure_solution 'SHELXS-97 (Sheldrick 2008)'
_diffrn_ambient_temperature 296(2)
_diffrn_measured_fraction_theta_full 0.998
_diffrn_measured_fraction_theta_max 0.998
_diffrn_measurement_device_type 'Bruker APEX-II CCD'
_diffrn_measurement_method '\f and \w scans'
_diffrn_radiation_monochromator graphite
_diffrn_radiation_source 'fine-focus sealed tube'
_diffrn_radiation_type MoK\a
_diffrn_radiation_wavelength 0.71073
_diffrn_reflns_av_R_equivalents 0.0000
_diffrn_reflns_av_sigmaI/netI 0.0140
_diffrn_reflns_limit_h_max 8
_diffrn_reflns_limit_h_min -7
_diffrn_reflns_limit_k_max 8
_diffrn_reflns_limit_k_min -8
_diffrn_reflns_limit_l_max 10
_diffrn_reflns_limit_l_min 0
_diffrn_reflns_number 1565
_diffrn_reflns_theta_full 26.36
_diffrn_reflns_theta_max 26.36
_diffrn_reflns_theta_min 2.50
_exptl_absorpt_coefficient_mu 1.255
_exptl_absorpt_correction_T_max 0.695
_exptl_absorpt_correction_T_min 0.561
_exptl_absorpt_correction_type multi-scan
_exptl_absorpt_process_details multi-scan
_exptl_crystal_colour pink
_exptl_crystal_density_diffrn 1.789
_exptl_crystal_density_method 'not measured'
_exptl_crystal_description block
_exptl_crystal_F_000 205
_exptl_crystal_size_max 0.48
_exptl_crystal_size_mid 0.39
_exptl_crystal_size_min 0.29
_refine_diff_density_max 0.688
_refine_diff_density_min -0.511
_refine_diff_density_rms 0.123
_refine_ls_extinction_method none
_refine_ls_goodness_of_fit_ref 1.115
_refine_ls_hydrogen_treatment mixed
_refine_ls_matrix_type full
_refine_ls_number_parameters 114
_refine_ls_number_reflns 1565
_refine_ls_number_restraints 43
_refine_ls_restrained_S_all 1.109
_refine_ls_R_factor_all 0.0304
_refine_ls_R_factor_gt 0.0303
_refine_ls_shift/su_max 0.000
_refine_ls_shift/su_mean 0.000
_refine_ls_structure_factor_coef Fsqd
_refine_ls_weighting_details 'calc w=1/[\s^2^(Fo^2^)+(0.0639P)^2^+0.2764P] where P=(Fo^2^+2Fc^2^)/3'
_refine_ls_weighting_scheme calc
_refine_ls_wR_factor_gt 0.0995
_refine_ls_wR_factor_ref 0.0997
_reflns_number_gt 1556
_reflns_number_total 1565
_reflns_threshold_expression >2sigma(I)
_cod_data_source_file c6dt01185c2.cif
_cod_data_source_block mo_ss1900_0m_a
_cod_depositor_comments
;
The following automatic conversions were performed:

'_symmetry_cell_setting' value 'Triclinic' changed to 'triclinic'
according to
/usr/data/users/saulius/crontab/automatic-downloads/rss-feeds/RSC/lib/dictionaries/cif_core.dic
dictionary named 'cif_core.dic' version 2.4.2 from 2011-04-26.

Automatic conversion script
Id: cif_fix_values 4268 2015-11-12 08:31:59Z antanas 

 Adding full bibliography for 7038998.cif.
;
_cod_original_sg_symbol_H-M P-1
_cod_database_code 7038998

loop_
_symmetry_equiv_pos_as_xyz
'x, y, z'
'-x, -y, -z'

loop_
_atom_site_label
_atom_site_type_symbol
_atom_site_fract_x
_atom_site_fract_y
_atom_site_fract_z
_atom_site_U_iso_or_equiv
_atom_site_adp_type
_atom_site_occupancy
_atom_site_symmetry_multiplicity
_atom_site_calc_flag
_atom_site_refinement_flags
Co1 Co 1.0000 0.0000 0.0000 0.02285(17) Uani 1 2 d SU
O2 O 0.8301(3) 0.0482(2) 0.24556(18) 0.0280(4) Uani 1 1 d U
O3 O 0.7969(3) 0.2605(2) 0.43452(18) 0.0291(4) Uani 1 1 d U
O1 O 1.1358(3) 0.2596(2) 0.02096(18) 0.0291(4) Uani 1 1 d U
O4 O 1.1349(3) 0.4641(2) 0.2081(2) 0.0316(4) Uani 1 1 d U
O7 O 0.7575(3) 0.7338(2) 0.4785(2) 0.0338(4) Uani 1 1 d U
O5 O 1.2333(3) -0.1560(3) 0.0566(3) 0.0399(4) Uani 1 1 d U
H5 H 1.2548 -0.1051 0.1307 0.060 Uiso 1 1 calc R
C2 C 0.8807(3) 0.2012(3) 0.2947(2) 0.0218(4) Uani 1 1 d U
C1 C 1.0671(3) 0.3208(3) 0.1633(2) 0.0223(4) Uani 1 1 d U
O9 O 0.3793(3) 0.9932(3) 0.2795(3) 0.0421(4) Uani 1 1 d .
O10 O 0.4496(4) 0.4799(4) 0.7760(3) 0.0562(7) Uani 1 1 d U
Na1 Na 1.0000 0.5000 0.5000 0.0296(3) Uani 1 2 d SU
Na2 Na 0.5000 0.5000 0.5000 0.0299(3) Uani 1 2 d SU
H10W H 0.373(7) 0.439(6) 0.844(5) 0.061(12) Uiso 1 1 d .

loop_
_atom_site_aniso_label
_atom_site_aniso_U_11
_atom_site_aniso_U_22
_atom_site_aniso_U_33
_atom_site_aniso_U_23
_atom_site_aniso_U_13
_atom_site_aniso_U_12
Co1 0.0291(2) 0.0203(2) 0.0165(2) -0.00380(15) -0.00514(17) -0.00581(15)
O2 0.0355(8) 0.0245(7) 0.0196(7) -0.0035(6) -0.0048(6) -0.0112(6)
O3 0.0333(8) 0.0309(8) 0.0193(7) -0.0071(6) -0.0049(6) -0.0040(6)
O1 0.0364(8) 0.0269(8) 0.0188(7) -0.0037(6) -0.0038(6) -0.0122(6)
O4 0.0410(9) 0.0264(8) 0.0262(8) -0.0049(6) -0.0103(7) -0.0128(7)
O7 0.0400(9) 0.0274(8) 0.0327(9) 0.0022(7) -0.0127(7) -0.0033(7)
O5 0.0512(11) 0.0322(9) 0.0469(11) -0.0075(8) -0.0298(9) 0.0024(8)
C2 0.0243(9) 0.0211(9) 0.0191(9) -0.0017(7) -0.0072(8) -0.0031(7)
C1 0.0255(9) 0.0208(9) 0.0200(9) -0.0008(7) -0.0078(8) -0.0041(7)
O9 0.0394(10) 0.0421(10) 0.0463(11) -0.0084(8) -0.0170(9) -0.0029(8)
O10 0.0503(12) 0.0854(18) 0.0288(10) 0.0185(10) -0.0123(9) -0.0297(12)
Na1 0.0342(7) 0.0306(7) 0.0280(6) -0.0104(5) -0.0151(5) 0.0012(5)
Na2 0.0290(6) 0.0333(7) 0.0262(6) 0.0001(5) -0.0092(5) -0.0044(5)

loop_
_atom_type_symbol
_atom_type_description
_atom_type_scat_dispersion_real
_atom_type_scat_dispersion_imag
_atom_type_scat_source
C C 0.0033 0.0016 'International Tables Vol C Tables 4.2.6.8 and 6.1.1.4'
H H 0.0000 0.0000 'International Tables Vol C Tables 4.2.6.8 and 6.1.1.4'
N N 0.0061 0.0033 'International Tables Vol C Tables 4.2.6.8 and 6.1.1.4'
O O 0.0106 0.0060 'International Tables Vol C Tables 4.2.6.8 and 6.1.1.4'
Co Co 0.3494 0.9721 'International Tables Vol C Tables 4.2.6.8 and 6.1.1.4'
Na Na 0.0362 0.0249 'International Tables Vol C Tables 4.2.6.8 and 6.1.1.4'

loop_
_geom_angle_atom_site_label_1
_geom_angle_atom_site_label_2
_geom_angle_atom_site_label_3
_geom_angle
_geom_angle_site_symmetry_1
_geom_angle_site_symmetry_3
O2 Co1 O2 180.0 2_755 .
O2 Co1 O1 79.19(6) 2_755 2_755
O2 Co1 O1 100.81(6) . 2_755
O2 Co1 O1 100.80(6) 2_755 .
O2 Co1 O1 79.19(6) . .
O1 Co1 O1 180.0 2_755 .
O2 Co1 O5 91.64(7) 2_755 2_755
O2 Co1 O5 88.36(7) . 2_755
O1 Co1 O5 90.48(7) 2_755 2_755
O1 Co1 O5 89.52(7) . 2_755
O2 Co1 O5 88.36(7) 2_755 .
O2 Co1 O5 91.64(7) . .
O1 Co1 O5 89.52(7) 2_755 .
O1 Co1 O5 90.48(7) . .
O5 Co1 O5 180.0 2_755 .
C2 O2 Co1 114.93(13) . .
C2 O3 Na1 114.92(13) . .
C2 O3 Na2 120.52(14) . .
Na1 O3 Na2 87.59(5) . .
C1 O1 Co1 114.75(13) . .
C1 O4 Na1 115.51(14) . .
Na1 O7 Na2 92.75(6) . .
O3 C2 O2 125.84(19) . .
O3 C2 C1 118.86(18) . .
O2 C2 C1 115.30(17) . .
O4 C1 O1 126.30(19) . .
O4 C1 C2 118.07(18) . .
O1 C1 C2 115.63(17) . .
O7 Na1 O7 180.00(9) 2_766 .
O7 Na1 O3 88.68(6) 2_766 2_766
O7 Na1 O3 91.32(6) . 2_766
O7 Na1 O3 91.32(6) 2_766 .
O7 Na1 O3 88.68(6) . .
O3 Na1 O3 180.0 2_766 .
O7 Na1 O4 89.15(6) 2_766 .
O7 Na1 O4 90.85(6) . .
O3 Na1 O4 110.37(5) 2_766 .
O3 Na1 O4 69.63(5) . .
O7 Na1 O4 90.85(6) 2_766 2_766
O7 Na1 O4 89.15(6) . 2_766
O3 Na1 O4 69.63(5) 2_766 2_766
O3 Na1 O4 110.37(5) . 2_766
O4 Na1 O4 180.000(1) . 2_766
O7 Na1 Na2 43.65(4) 2_766 1_655
O7 Na1 Na2 136.35(4) . 1_655
O3 Na1 Na2 47.49(4) 2_766 1_655
O3 Na1 Na2 132.51(4) . 1_655
O4 Na1 Na2 91.55(4) . 1_655
O4 Na1 Na2 88.45(4) 2_766 1_655
O7 Na1 Na2 136.35(4) 2_766 .
O7 Na1 Na2 43.65(4) . .
O3 Na1 Na2 132.51(4) 2_766 .
O3 Na1 Na2 47.49(4) . .
O4 Na1 Na2 88.45(4) . .
O4 Na1 Na2 91.55(4) 2_766 .
Na2 Na1 Na2 180.0 1_655 .
O10 Na2 O10 180.0 . 2_666
O10 Na2 O7 84.02(7) . .
O10 Na2 O7 95.98(7) 2_666 .
O10 Na2 O7 95.98(7) . 2_666
O10 Na2 O7 84.02(7) 2_666 2_666
O7 Na2 O7 180.0 . 2_666
O10 Na2 O3 91.37(8) . .
O10 Na2 O3 88.63(8) 2_666 .
O7 Na2 O3 86.16(6) . .
O7 Na2 O3 93.84(6) 2_666 .
O10 Na2 O3 88.63(8) . 2_666
O10 Na2 O3 91.37(8) 2_666 2_666
O7 Na2 O3 93.84(6) . 2_666
O7 Na2 O3 86.16(6) 2_666 2_666
O3 Na2 O3 180.00(6) . 2_666
O10 Na2 Na1 104.49(6) . 1_455
O10 Na2 Na1 75.51(6) 2_666 1_455
O7 Na2 Na1 136.40(4) . 1_455
O7 Na2 Na1 43.60(4) 2_666 1_455
O3 Na2 Na1 135.08(4) . 1_455
O3 Na2 Na1 44.92(4) 2_666 1_455
O10 Na2 Na1 75.51(6) . .
O10 Na2 Na1 104.49(6) 2_666 .
O7 Na2 Na1 43.60(4) . .
O7 Na2 Na1 136.40(4) 2_666 .
O3 Na2 Na1 44.92(4) . .
O3 Na2 Na1 135.08(4) 2_666 .
Na1 Na2 Na1 180.0 1_455 .

loop_
_geom_bond_atom_site_label_1
_geom_bond_atom_site_label_2
_geom_bond_distance
_geom_bond_site_symmetry_2
Co1 O2 2.0731(15) 2_755
Co1 O2 2.0731(15) .
Co1 O1 2.0824(15) 2_755
Co1 O1 2.0824(15) .
Co1 O5 2.1030(18) 2_755
Co1 O5 2.1030(18) .
O2 C2 1.267(3) .
O3 C2 1.236(3) .
O3 Na1 2.4020(16) .
O3 Na2 2.5074(17) .
O1 C1 1.257(3) .
O4 C1 1.244(3) .
O4 Na1 2.4068(16) .
O7 Na1 2.3464(17) .
O7 Na2 2.3486(17) .
C2 C1 1.562(3) .
O10 Na2 2.320(2) .
Na1 O7 2.3464(17) 2_766
Na1 O3 2.4020(16) 2_766
Na1 O4 2.4069(16) 2_766
Na1 Na2 3.3984(3) 1_655
Na1 Na2 3.3984(3) .
Na2 O10 2.320(2) 2_666
Na2 O7 2.3486(17) 2_666
Na2 O3 2.5074(17) 2_666
Na2 Na1 3.3985(3) 1_455
